data_2241801
loop_
_publ_author_name
'Chandralekha, Kuppan'
'Sureshbabu, Adukamparai Rajukrishnan'
'Gavaskar, Deivasigamani'
'Lakshmi, Srinivasakannan'

_publ_section_title
;
 Crystal structure of methyl
 3'-benzamido-4'-(4-methoxyphenyl)-1'-methylspiro[indeno[1,2-<i>b</i>]quinoxaline-11,2'-pyrrolidine]-3'-carboxylate
;
_journal_coeditor_code IS5458
_journal_issue 9
_journal_name_full 'Acta Crystallographica Section E'
_journal_page_first 1257
_journal_page_last 1259
_journal_paper_doi 10.1107/S2056989016012469
_journal_volume 72
_journal_year 2016
_chemical_formula_iupac 'C35 H30 N4 O3'
_chemical_formula_moiety 'C35 H30 N4 O3'
_chemical_formula_sum 'C35 H30 N4 O3'
_chemical_formula_weight 554.63
_chemical_name_systematic
'Methyl 3'-benzamido-4'-(4-methoxyphenyl)-1'-methylspiro[indeno[1,2-<i>b</i>]quinoxaline-11,2'-pyrrolidine]-3'-carboxylate'
_space_group_crystal_system triclinic
_space_group_IT_number 2
_space_group_name_Hall '-P 1'
_space_group_name_H-M_alt 'P -1'
_symmetry_space_group_name_Hall '-P 1'
_symmetry_space_group_name_H-M 'P -1'
_atom_sites_solution_hydrogens geom
_audit_creation_method SHELXL-2014/7
_cell_angle_alpha 110.57(2)
_cell_angle_beta 97.10(2)
_cell_angle_gamma 106.17(2)
_cell_formula_units_Z 2
_cell_length_a 10.1194(4)
_cell_length_b 10.8066(4)
_cell_length_c 14.9948(6)
_cell_measurement_reflns_used 42296
_cell_measurement_temperature 293(2)
_cell_measurement_theta_max 30.6
_cell_measurement_theta_min 2.1
_cell_volume 1429.1(4)
_computing_cell_refinement
;
SAINT (Bruker, 2004)
;
_computing_data_collection
;
APEX2 (Bruker, 2004)
;
_computing_data_reduction
;
SAINT (Bruker, 2004)
;
_computing_molecular_graphics
;
ORTEP-3 for Windows (Farrugia, 2012) and PLATON (Spek, 2009)
;
_computing_publication_material
;
publCIF (Westrip, 2010)
;
_computing_structure_refinement
;
SHELXL2014 (Sheldrick, 2015)
;
_computing_structure_solution
;
SHELXS97 (Sheldrick, 2008)
;
_diffrn_ambient_temperature 293(2)
_diffrn_measured_fraction_theta_full 1.000
_diffrn_measured_fraction_theta_max 0.911
_diffrn_measurement_device_type 'Bruker Kappa APEXII CCD'
_diffrn_measurement_method 'Bruker axs kappa axes2 CCD Diffractometer'
_diffrn_radiation_type MoK\a
_diffrn_radiation_wavelength 0.71073
_diffrn_reflns_av_R_equivalents 0.0340
_diffrn_reflns_limit_h_max 14
_diffrn_reflns_limit_h_min -14
_diffrn_reflns_limit_k_max 15
_diffrn_reflns_limit_k_min -15
_diffrn_reflns_limit_l_max 20
_diffrn_reflns_limit_l_min -20
_diffrn_reflns_number 42242
_diffrn_reflns_theta_full 25.242
_diffrn_reflns_theta_max 30.628
_diffrn_reflns_theta_min 2.060
_exptl_absorpt_coefficient_mu 0.084
_exptl_absorpt_correction_T_max 0.7461
_exptl_absorpt_correction_T_min 0.7192
_exptl_absorpt_correction_type multi-scan
_exptl_absorpt_process_details
;
(SADABS; Bruker, 2004)
;
_exptl_crystal_colour colourless
_exptl_crystal_density_diffrn 1.289
_exptl_crystal_description block
_exptl_crystal_F_000 584
_exptl_crystal_size_max 0.350
_exptl_crystal_size_mid 0.300
_exptl_crystal_size_min 0.250
_refine_diff_density_max 0.234
_refine_diff_density_min -0.204
_refine_ls_extinction_coef 0.0083(13)
_refine_ls_extinction_expression Fc^*^=kFc[1+0.001xFc^2^\l^3^/sin(2\q)]^-1/4^
_refine_ls_extinction_method
;
SHELXL2014 (Sheldrick, 2015)
;
_refine_ls_goodness_of_fit_ref 1.025
_refine_ls_hydrogen_treatment constr
_refine_ls_matrix_type full
_refine_ls_number_parameters 383
_refine_ls_number_reflns 8042
_refine_ls_number_restraints 0
_refine_ls_restrained_S_all 1.025
_refine_ls_R_factor_all 0.0999
_refine_ls_R_factor_gt 0.0462
_refine_ls_shift/su_max 0.000
_refine_ls_shift/su_mean 0.000
_refine_ls_structure_factor_coef Fsqd
_refine_ls_weighting_details 'w=1/[\s^2^(Fo^2^)+(0.0522P)^2^+0.3893P] where P=(Fo^2^+2Fc^2^)/3'
_refine_ls_weighting_scheme calc
_refine_ls_wR_factor_gt 0.1047
_refine_ls_wR_factor_ref 0.1399
_reflns_number_gt 4733
_reflns_number_total 8042
_reflns_threshold_expression 'I > 2\s(I)'
_cod_data_source_file is5458sup1.cif
_cod_data_source_block I
_cod_database_code 2241801
_shelx_space_group_comment
;
The symmetry employed for this shelxl refinement is uniquely defined
by the following loop, which should always be used as a source of
symmetry information in preference to the above space-group names.
They are only intended as comments.
;
_shelx_estimated_absorpt_t_min 0.971
_shelx_estimated_absorpt_t_max 0.979

loop_
_space_group_symop_operation_xyz
'x, y, z'
'-x, -y, -z'

loop_
_atom_site_type_symbol
_atom_site_label
_atom_site_fract_x
_atom_site_fract_y
_atom_site_fract_z
_atom_site_U_iso_or_equiv
_atom_site_adp_type
_atom_site_calc_flag
_atom_site_occupancy
O O3 0.90953(13) 0.46770(13) 0.11738(9) 0.0534(3) Uani d 1
C C18 1.0071(2) 0.4247(3) 0.35278(16) 0.0756(7) Uani d 1
H H1A 0.9742 0.3463 0.3705 0.113 Uiso calc 1
H H1B 1.0612 0.5078 0.4107 0.113 Uiso calc 1
H H1C 1.0657 0.4053 0.3077 0.113 Uiso calc 1
N N1 0.65819(15) 0.65584(13) 0.34701(9) 0.0400(3) Uani d 1
N N2 0.73382(15) 0.62468(15) 0.52637(9) 0.0444(3) Uani d 1
N N3 0.72086(13) 0.50088(13) 0.17371(9) 0.0352(3) Uani d 1
H H3 0.6741 0.5573 0.1898 0.042 Uiso calc 1
N N4 0.44863(14) 0.37083(14) 0.20107(9) 0.0401(3) Uani d 1
O O2 0.88730(12) 0.44674(13) 0.30692(8) 0.0480(3) Uani d 1
C C8 0.63890(16) 0.53406(16) 0.35130(10) 0.0350(3) Uani d 1
C C16 0.67525(16) 0.37164(15) 0.18823(10) 0.0334(3) Uani d 1
C C29 0.60006(17) 0.25131(16) -0.00058(10) 0.0375(3) Uani d 1
O O1 0.81760(14) 0.22640(13) 0.19250(10) 0.0585(3) Uani d 1
C C6 0.57491(17) 0.29247(16) 0.31890(11) 0.0377(3) Uani d 1
C C7 0.58109(16) 0.39113(15) 0.26483(10) 0.0344(3) Uani d 1
C C9 0.67140(16) 0.51875(17) 0.44116(11) 0.0367(3) Uani d 1
C C5 0.62551(17) 0.36968(17) 0.42023(11) 0.0384(3) Uani d 1
C C26 0.56904(17) 0.24648(16) 0.09437(10) 0.0379(3) Uani d 1
H H15 0.5757 0.1587 0.0964 0.045 Uiso calc 1
C C10 0.76469(18) 0.75469(17) 0.52334(12) 0.0435(4) Uani d 1
C C17 0.80205(17) 0.33770(17) 0.22560(11) 0.0396(4) Uani d 1
C C15 0.72413(18) 0.77054(17) 0.43540(12) 0.0418(4) Uani d 1
C C19 0.83285(17) 0.53765(17) 0.13631(11) 0.0395(4) Uani d 1
C C20 0.85645(17) 0.66951(17) 0.11898(12) 0.0432(4) Uani d 1
C C30 0.67957(18) 0.17659(17) -0.04772(11) 0.0437(4) Uani d 1
H H21 0.7072 0.1167 -0.0238 0.052 Uiso calc 1
C C14 0.7555(2) 0.90641(19) 0.43761(14) 0.0551(5) Uani d 1
H H22 0.7261 0.9184 0.3809 0.066 Uiso calc 1
C C1 0.5266(2) 0.14754(18) 0.28220(13) 0.0506(4) Uani d 1
H H23 0.4945 0.0941 0.2148 0.061 Uiso calc 1
C C32 0.6805(2) 0.27734(19) -0.16772(12) 0.0497(4) Uani d 1
C C27 0.42273(18) 0.25135(19) 0.10854(12) 0.0477(4) Uani d 1
H H25A 0.3725 0.2637 0.0547 0.057 Uiso calc 1
H H25B 0.3662 0.1646 0.1112 0.057 Uiso calc 1
C C34 0.55824(19) 0.33612(18) -0.04027(12) 0.0469(4) Uani d 1
H H26 0.5017 0.3852 -0.0113 0.056 Uiso calc 1
C C31 0.7190(2) 0.18931(19) -0.13021(12) 0.0504(4) Uani d 1
H H27 0.7724 0.1375 -0.1608 0.060 Uiso calc 1
C C33 0.5985(2) 0.3496(2) -0.12196(12) 0.0523(4) Uani d 1
H H28 0.5698 0.4085 -0.1465 0.063 Uiso calc 1
C C11 0.8396(2) 0.8756(2) 0.60964(14) 0.0585(5) Uani d 1
H H29 0.8674 0.8665 0.6678 0.070 Uiso calc 1
C C4 0.6250(2) 0.30391(19) 0.48471(13) 0.0493(4) Uani d 1
H H30 0.6584 0.3566 0.5522 0.059 Uiso calc 1
C C25 0.8142(2) 0.77785(19) 0.17246(14) 0.0570(5) Uani d 1
H H31 0.7671 0.7694 0.2207 0.068 Uiso calc 1
C C3 0.5742(2) 0.1597(2) 0.44692(14) 0.0569(5) Uani d 1
H H32 0.5720 0.1137 0.4891 0.068 Uiso calc 1
C C21 0.9233(2) 0.6814(2) 0.04555(15) 0.0594(5) Uani d 1
H H33 0.9513 0.6086 0.0084 0.071 Uiso calc 1
C C28 0.3265(2) 0.3608(2) 0.24324(14) 0.0590(5) Uani d 1
H H34A 0.2988 0.2748 0.2528 0.088 Uiso calc 1
H H34B 0.2492 0.3615 0.1995 0.088 Uiso calc 1
H H34C 0.3506 0.4395 0.3053 0.088 Uiso calc 1
C C23 0.9084(2) 0.9101(3) 0.08298(19) 0.0767(7) Uani d 1
H H35 0.9273 0.9917 0.0714 0.092 Uiso calc 1
C C12 0.8717(2) 1.0055(2) 0.60860(16) 0.0670(6) Uani d 1
H H36 0.9227 1.0847 0.6659 0.080 Uiso calc 1
C C13 0.8290(2) 1.0212(2) 0.52266(16) 0.0657(6) Uani d 1
H H37 0.8507 1.1110 0.5232 0.079 Uiso calc 1
C C2 0.5264(2) 0.0822(2) 0.34684(14) 0.0596(5) Uani d 1
H H38 0.4934 -0.0156 0.3223 0.071 Uiso calc 1
C C35 0.7294(3) 0.2971(3) -0.25442(15) 0.0755(7) Uani d 1
H H39A 0.6599 0.3178 -0.2908 0.113 Uiso calc 1
H H39B 0.7413 0.2124 -0.2962 0.113 Uiso calc 1
H H39C 0.8183 0.3738 -0.2315 0.113 Uiso calc 1
C C24 0.8410(3) 0.8988(2) 0.15508(17) 0.0717(6) Uani d 1
H H40 0.8134 0.9720 0.1921 0.086 Uiso calc 1
C C22 0.9479(2) 0.8018(3) 0.02791(18) 0.0749(7) Uani d 1
H H41 0.9919 0.8095 -0.0218 0.090 Uiso calc 1

loop_
_atom_site_aniso_label
_atom_site_aniso_U_11
_atom_site_aniso_U_22
_atom_site_aniso_U_33
_atom_site_aniso_U_12
_atom_site_aniso_U_13
_atom_site_aniso_U_23
O3 0.0527(8) 0.0584(8) 0.0618(8) 0.0254(6) 0.0289(6) 0.0291(6)
C18 0.0498(12) 0.1065(19) 0.0677(13) 0.0350(12) -0.0025(10) 0.0316(13)
N1 0.0486(8) 0.0388(7) 0.0373(7) 0.0205(6) 0.0142(6) 0.0153(6)
N2 0.0497(8) 0.0463(8) 0.0329(7) 0.0160(7) 0.0073(6) 0.0124(6)
N3 0.0395(7) 0.0338(7) 0.0356(6) 0.0132(6) 0.0134(6) 0.0162(5)
N4 0.0363(7) 0.0493(8) 0.0347(7) 0.0142(6) 0.0091(6) 0.0175(6)
O2 0.0397(6) 0.0585(7) 0.0406(6) 0.0190(6) 0.0023(5) 0.0152(6)
C8 0.0366(8) 0.0386(8) 0.0334(7) 0.0155(7) 0.0116(6) 0.0159(6)
C16 0.0383(8) 0.0319(7) 0.0309(7) 0.0123(6) 0.0096(6) 0.0134(6)
C29 0.0411(9) 0.0349(8) 0.0290(7) 0.0101(7) 0.0036(6) 0.0085(6)
O1 0.0659(9) 0.0504(8) 0.0650(8) 0.0323(7) 0.0122(7) 0.0217(6)
C6 0.0389(8) 0.0398(8) 0.0361(8) 0.0115(7) 0.0098(7) 0.0189(7)
C7 0.0386(8) 0.0341(8) 0.0295(7) 0.0100(7) 0.0078(6) 0.0137(6)
C9 0.0376(8) 0.0428(9) 0.0319(7) 0.0159(7) 0.0100(6) 0.0158(7)
C5 0.0388(9) 0.0436(9) 0.0366(8) 0.0144(7) 0.0110(7) 0.0199(7)
C26 0.0438(9) 0.0344(8) 0.0313(7) 0.0101(7) 0.0065(7) 0.0122(6)
C10 0.0443(9) 0.0426(9) 0.0386(8) 0.0153(8) 0.0113(7) 0.0103(7)
C17 0.0418(9) 0.0435(9) 0.0375(8) 0.0170(8) 0.0110(7) 0.0187(7)
C15 0.0456(9) 0.0380(9) 0.0424(9) 0.0185(7) 0.0159(7) 0.0122(7)
C19 0.0399(9) 0.0427(9) 0.0336(8) 0.0104(7) 0.0107(7) 0.0154(7)
C20 0.0378(9) 0.0448(9) 0.0430(9) 0.0050(7) 0.0060(7) 0.0216(8)
C30 0.0524(10) 0.0393(9) 0.0354(8) 0.0184(8) 0.0067(7) 0.0098(7)
C14 0.0693(13) 0.0434(10) 0.0568(11) 0.0258(9) 0.0209(10) 0.0185(9)
C1 0.0618(12) 0.0389(9) 0.0424(9) 0.0063(8) 0.0066(8) 0.0173(8)
C32 0.0536(11) 0.0528(10) 0.0340(8) 0.0106(9) 0.0091(8) 0.0144(8)
C27 0.0408(9) 0.0546(10) 0.0367(8) 0.0071(8) 0.0062(7) 0.0144(8)
C34 0.0536(11) 0.0544(10) 0.0393(9) 0.0273(9) 0.0119(8) 0.0198(8)
C31 0.0548(11) 0.0534(10) 0.0367(9) 0.0214(9) 0.0133(8) 0.0084(8)
C33 0.0632(12) 0.0584(11) 0.0416(9) 0.0249(10) 0.0084(8) 0.0258(8)
C11 0.0606(12) 0.0542(11) 0.0445(10) 0.0162(10) 0.0073(9) 0.0066(9)
C4 0.0564(11) 0.0565(11) 0.0405(9) 0.0173(9) 0.0104(8) 0.0282(8)
C25 0.0723(13) 0.0439(10) 0.0518(10) 0.0129(9) 0.0156(10) 0.0215(9)
C3 0.0661(12) 0.0561(11) 0.0572(11) 0.0153(10) 0.0129(10) 0.0383(10)
C21 0.0503(11) 0.0746(13) 0.0676(12) 0.0185(10) 0.0235(10) 0.0445(11)
C28 0.0435(10) 0.0802(14) 0.0545(11) 0.0221(10) 0.0193(9) 0.0257(10)
C23 0.0649(14) 0.0693(15) 0.1019(18) 0.0036(12) 0.0038(13) 0.0620(14)
C12 0.0666(14) 0.0476(11) 0.0629(13) 0.0151(10) 0.0100(11) 0.0009(10)
C13 0.0742(14) 0.0390(10) 0.0765(14) 0.0203(10) 0.0232(12) 0.0127(10)
C2 0.0725(14) 0.0425(10) 0.0594(12) 0.0079(9) 0.0078(10) 0.0280(9)
C35 0.0943(18) 0.0819(15) 0.0520(12) 0.0213(13) 0.0321(12) 0.0311(11)
C24 0.0872(16) 0.0458(11) 0.0793(15) 0.0158(11) 0.0111(13) 0.0309(11)
C22 0.0581(13) 0.0978(18) 0.0932(17) 0.0169(13) 0.0233(12) 0.0727(16)

loop_
_atom_type_symbol
_atom_type_description
_atom_type_scat_dispersion_real
_atom_type_scat_dispersion_imag
_atom_type_scat_source
C C 0.0033 0.0016 'International Tables Vol C Tables 4.2.6.8 and 6.1.1.4'
H H 0.0000 0.0000 'International Tables Vol C Tables 4.2.6.8 and 6.1.1.4'
N N 0.0061 0.0033 'International Tables Vol C Tables 4.2.6.8 and 6.1.1.4'
O O 0.0106 0.0060 'International Tables Vol C Tables 4.2.6.8 and 6.1.1.4'

loop_
_geom_angle_atom_site_label_1
_geom_angle_atom_site_label_2
_geom_angle_atom_site_label_3
_geom_angle
O2 C18 H1A 109.5
O2 C18 H1B 109.5
H1A C18 H1B 109.5
O2 C18 H1C 109.5
H1A C18 H1C 109.5
H1B C18 H1C 109.5
C8 N1 C15 114.78(13)
C9 N2 C10 114.47(13)
C19 N3 C16 123.49(13)
C19 N3 H3 118.3
C16 N3 H3 118.3
C28 N4 C27 112.91(14)
C28 N4 C7 116.08(13)
C27 N4 C7 108.12(12)
C17 O2 C18 115.42(15)
N1 C8 C9 122.96(14)
N1 C8 C7 126.40(13)
C9 C8 C7 110.64(13)
N3 C16 C17 111.13(12)
N3 C16 C26 112.04(11)
C17 C16 C26 112.59(12)
N3 C16 C7 107.65(11)
C17 C16 C7 110.42(11)
C26 C16 C7 102.58(11)
C30 C29 C34 117.49(14)
C30 C29 C26 120.39(14)
C34 C29 C26 122.01(14)
C1 C6 C5 119.04(14)
C1 C6 C7 130.03(14)
C5 C6 C7 110.92(13)
N4 C7 C8 112.45(12)
N4 C7 C6 117.15(12)
C8 C7 C6 100.68(11)
N4 C7 C16 99.76(11)
C8 C7 C16 114.22(12)
C6 C7 C16 113.29(12)
N2 C9 C8 123.90(14)
N2 C9 C5 127.69(14)
C8 C9 C5 108.40(13)
C4 C5 C6 121.54(15)
C4 C5 C9 129.34(15)
C6 C5 C9 109.11(13)
C29 C26 C27 115.40(13)
C29 C26 C16 113.57(12)
C27 C26 C16 103.91(12)
C29 C26 H15 107.9
C27 C26 H15 107.9
C16 C26 H15 107.9
N2 C10 C11 119.22(16)
N2 C10 C15 121.76(14)
C11 C10 C15 119.02(16)
O1 C17 O2 124.37(15)
O1 C17 C16 125.32(15)
O2 C17 C16 110.03(13)
N1 C15 C14 119.11(15)
N1 C15 C10 121.81(14)
C14 C15 C10 119.05(15)
O3 C19 N3 122.17(14)
O3 C19 C20 122.11(14)
N3 C19 C20 115.72(14)
C25 C20 C21 119.33(16)
C25 C20 C19 122.78(15)
C21 C20 C19 117.89(16)
C29 C30 C31 121.02(16)
C29 C30 H21 119.5
C31 C30 H21 119.5
C13 C14 C15 120.19(18)
C13 C14 H22 119.9
C15 C14 H22 119.9
C6 C1 C2 119.23(16)
C6 C1 H23 120.4
C2 C1 H23 120.4
C33 C32 C31 117.81(16)
C33 C32 C35 120.83(18)
C31 C32 C35 121.35(18)
N4 C27 C26 106.32(13)
N4 C27 H25A 110.5
C26 C27 H25A 110.5
N4 C27 H25B 110.5
C26 C27 H25B 110.5
H25A C27 H25B 108.7
C33 C34 C29 121.44(16)
C33 C34 H26 119.3
C29 C34 H26 119.3
C32 C31 C30 121.19(16)
C32 C31 H27 119.4
C30 C31 H27 119.4
C32 C33 C34 121.02(16)
C32 C33 H28 119.5
C34 C33 H28 119.5
C12 C11 C10 120.40(19)
C12 C11 H29 119.8
C10 C11 H29 119.8
C3 C4 C5 118.55(16)
C3 C4 H30 120.7
C5 C4 H30 120.7
C20 C25 C24 120.62(19)
C20 C25 H31 119.7
C24 C25 H31 119.7
C4 C3 C2 120.44(16)
C4 C3 H32 119.8
C2 C3 H32 119.8
C22 C21 C20 119.6(2)
C22 C21 H33 120.2
C20 C21 H33 120.2
N4 C28 H34A 109.5
N4 C28 H34B 109.5
H34A C28 H34B 109.5
N4 C28 H34C 109.5
H34A C28 H34C 109.5
H34B C28 H34C 109.5
C22 C23 C24 120.20(19)
C22 C23 H35 119.9
C24 C23 H35 119.9
C11 C12 C13 120.56(19)
C11 C12 H36 119.7
C13 C12 H36 119.7
C14 C13 C12 120.73(19)
C14 C13 H37 119.6
C12 C13 H37 119.6
C3 C2 C1 121.18(17)
C3 C2 H38 119.4
C1 C2 H38 119.4
C32 C35 H39A 109.5
C32 C35 H39B 109.5
H39A C35 H39B 109.5
C32 C35 H39C 109.5
H39A C35 H39C 109.5
H39B C35 H39C 109.5
C23 C24 C25 119.6(2)
C23 C24 H40 120.2
C25 C24 H40 120.2
C23 C22 C21 120.6(2)
C23 C22 H41 119.7
C21 C22 H41 119.7

loop_
_geom_bond_atom_site_label_1
_geom_bond_atom_site_label_2
_geom_bond_distance
O3 C19 1.2184(19)
C18 O2 1.438(2)
C18 H1A 0.9600
C18 H1B 0.9600
C18 H1C 0.9600
N1 C8 1.3013(19)
N1 C15 1.380(2)
N2 C9 1.3085(19)
N2 C10 1.370(2)
N3 C19 1.3490(19)
N3 C16 1.4458(18)
N3 H3 0.8600
N4 C28 1.451(2)
N4 C27 1.457(2)
N4 C7 1.460(2)
O2 C17 1.3356(19)
C8 C9 1.424(2)
C8 C7 1.520(2)
C16 C17 1.524(2)
C16 C26 1.563(2)
C16 C7 1.576(2)
C29 C30 1.379(2)
C29 C34 1.382(2)
C29 C26 1.510(2)
O1 C17 1.1929(19)
C6 C1 1.377(2)
C6 C5 1.395(2)
C6 C7 1.543(2)
C9 C5 1.450(2)
C5 C4 1.386(2)
C26 C27 1.534(2)
C26 H15 0.9800
C10 C11 1.405(2)
C10 C15 1.414(2)
C15 C14 1.401(2)
C19 C20 1.497(2)
C20 C25 1.379(3)
C20 C21 1.386(2)
C30 C31 1.385(2)
C30 H21 0.9300
C14 C13 1.363(3)
C14 H22 0.9300
C1 C2 1.385(2)
C1 H23 0.9300
C32 C33 1.376(3)
C32 C31 1.379(3)
C32 C35 1.509(2)
C27 H25A 0.9700
C27 H25B 0.9700
C34 C33 1.380(2)
C34 H26 0.9300
C31 H27 0.9300
C33 H28 0.9300
C11 C12 1.356(3)
C11 H29 0.9300
C4 C3 1.370(3)
C4 H30 0.9300
C25 C24 1.381(3)
C25 H31 0.9300
C3 C2 1.378(3)
C3 H32 0.9300
C21 C22 1.379(3)
C21 H33 0.9300
C28 H34A 0.9600
C28 H34B 0.9600
C28 H34C 0.9600
C23 C22 1.370(3)
C23 C24 1.370(3)
C23 H35 0.9300
C12 C13 1.390(3)
C12 H36 0.9300
C13 H37 0.9300
C2 H38 0.9300
C35 H39A 0.9600
C35 H39B 0.9600
C35 H39C 0.9600
C24 H40 0.9300
C22 H41 0.9300

loop_
_geom_hbond_atom_site_label_D
_geom_hbond_atom_site_label_H
_geom_hbond_atom_site_label_A
_geom_hbond_site_symmetry_A
_geom_hbond_distance_DH
_geom_hbond_distance_HA
_geom_hbond_distance_DA
_geom_hbond_angle_DHA
_geom_hbond_publ_flag
N3 H3 N1 . 0.86 2.27 2.8107(18) 121 y
C21 H33 O3 2_765 0.93 2.54 3.347(2) 146 y

loop_
_geom_torsion_atom_site_label_1
_geom_torsion_atom_site_label_2
_geom_torsion_atom_site_label_3
_geom_torsion_atom_site_label_4
_geom_torsion
C15 N1 C8 C9 5.3(2)
C15 N1 C8 C7 -174.39(14)
C19 N3 C16 C17 39.35(18)
C19 N3 C16 C26 -87.57(17)
C19 N3 C16 C7 160.39(13)
C28 N4 C7 C8 -67.27(17)
C27 N4 C7 C8 164.69(12)
C28 N4 C7 C6 48.66(19)
C27 N4 C7 C6 -79.37(15)
C28 N4 C7 C16 171.29(14)
C27 N4 C7 C16 43.26(14)
N1 C8 C7 N4 -50.7(2)
C9 C8 C7 N4 129.51(13)
N1 C8 C7 C6 -176.22(15)
C9 C8 C7 C6 4.03(16)
N1 C8 C7 C16 62.0(2)
C9 C8 C7 C16 -117.71(14)
C1 C6 C7 N4 55.1(2)
C5 C6 C7 N4 -123.65(14)
C1 C6 C7 C8 177.36(17)
C5 C6 C7 C8 -1.41(16)
C1 C6 C7 C16 -60.2(2)
C5 C6 C7 C16 120.99(14)
N3 C16 C7 N4 78.00(13)
C17 C16 C7 N4 -160.52(12)
C26 C16 C7 N4 -40.32(13)
N3 C16 C7 C8 -42.15(16)
C17 C16 C7 C8 79.32(15)
C26 C16 C7 C8 -160.48(12)
N3 C16 C7 C6 -156.67(12)
C17 C16 C7 C6 -35.19(17)
C26 C16 C7 C6 85.01(14)
C10 N2 C9 C8 0.9(2)
C10 N2 C9 C5 -179.94(15)
N1 C8 C9 N2 -5.7(2)
C7 C8 C9 N2 174.02(14)
N1 C8 C9 C5 174.98(14)
C7 C8 C9 C5 -5.26(17)
C1 C6 C5 C4 -1.6(2)
C7 C6 C5 C4 177.35(15)
C1 C6 C5 C9 179.45(15)
C7 C6 C5 C9 -1.63(18)
N2 C9 C5 C4 6.1(3)
C8 C9 C5 C4 -174.62(17)
N2 C9 C5 C6 -174.99(15)
C8 C9 C5 C6 4.25(18)
C30 C29 C26 C27 -144.82(16)
C34 C29 C26 C27 39.2(2)
C30 C29 C26 C16 95.34(17)
C34 C29 C26 C16 -80.66(19)
N3 C16 C26 C29 35.05(17)
C17 C16 C26 C29 -91.08(15)
C7 C16 C26 C29 150.23(12)
N3 C16 C26 C27 -91.12(14)
C17 C16 C26 C27 142.74(13)
C7 C16 C26 C27 24.05(14)
C9 N2 C10 C11 -176.11(15)
C9 N2 C10 C15 3.4(2)
C18 O2 C17 O1 2.3(2)
C18 O2 C17 C16 176.53(15)
N3 C16 C17 O1 -131.07(16)
C26 C16 C17 O1 -4.4(2)
C7 C16 C17 O1 109.54(17)
N3 C16 C17 O2 54.81(16)
C26 C16 C17 O2 -178.56(12)
C7 C16 C17 O2 -64.57(16)
C8 N1 C15 C14 177.13(15)
C8 N1 C15 C10 -1.0(2)
N2 C10 C15 N1 -3.6(3)
C11 C10 C15 N1 175.92(15)
N2 C10 C15 C14 178.32(16)
C11 C10 C15 C14 -2.2(2)
C16 N3 C19 O3 -4.5(2)
C16 N3 C19 C20 175.11(13)
O3 C19 C20 C25 -153.06(18)
N3 C19 C20 C25 27.3(2)
O3 C19 C20 C21 27.2(2)
N3 C19 C20 C21 -152.45(16)
C34 C29 C30 C31 1.7(2)
C26 C29 C30 C31 -174.49(15)
N1 C15 C14 C13 -175.62(17)
C10 C15 C14 C13 2.6(3)
C5 C6 C1 C2 1.5(3)
C7 C6 C1 C2 -177.21(17)
C28 N4 C27 C26 -158.68(14)
C7 N4 C27 C26 -28.85(16)
C29 C26 C27 N4 -123.90(14)
C16 C26 C27 N4 1.11(16)
C30 C29 C34 C33 -2.2(3)
C26 C29 C34 C33 173.90(16)
C33 C32 C31 C30 -1.6(3)
C35 C32 C31 C30 176.85(18)
C29 C30 C31 C32 0.2(3)
C31 C32 C33 C34 1.1(3)
C35 C32 C33 C34 -177.38(18)
C29 C34 C33 C32 0.9(3)
N2 C10 C11 C12 179.90(18)
C15 C10 C11 C12 0.4(3)
C6 C5 C4 C3 0.4(3)
C9 C5 C4 C3 179.20(17)
C21 C20 C25 C24 -1.6(3)
C19 C20 C25 C24 178.65(18)
C5 C4 C3 C2 0.8(3)
C25 C20 C21 C22 0.8(3)
C19 C20 C21 C22 -179.47(17)
C10 C11 C12 C13 1.1(3)
C15 C14 C13 C12 -1.1(3)
C11 C12 C13 C14 -0.8(3)
C4 C3 C2 C1 -0.8(3)
C6 C1 C2 C3 -0.3(3)
C22 C23 C24 C25 0.5(3)
C20 C25 C24 C23 1.0(3)
C24 C23 C22 C21 -1.3(4)
C20 C21 C22 C23 0.7(3)

_cod_database_fobs_code 2241801
